data_4069607
loop_
_publ_author_name
'Yuki, Masahiro'
'Midorikawa, Tatsuya'
'Miyake, Yoshihiro'
'Nishibayashi, Yoshiaki'

_publ_section_title
;
 Synthesis and Protonolysis of Tungsten&#x2212; and
 Molybdenum&#x2212;Dinitrogen Complexes Bearing Ruthenocenyldiphosphines
;
_journal_issue 16
_journal_name_full Organometallics
_journal_page_first 4741
_journal_paper_doi 10.1021/om900298g
_journal_volume 28
_journal_year 2009
_chemical_formula_moiety 'C44 H54 N4 P4 Ru W '
_chemical_formula_sum 'C44 H54 N4 P4 Ru W'
_chemical_formula_weight 1047.75
_space_group_IT_number 14
_symmetry_cell_setting monoclinic
_symmetry_Int_Tables_number 14
_symmetry_space_group_name_Hall '-P 2yn'
_symmetry_space_group_name_H-M 'P 1 21/n 1'
_cell_angle_alpha 90.0000
_cell_angle_beta 99.581(4)
_cell_angle_gamma 90.0000
_cell_formula_units_Z 4
_cell_length_a 10.4793(7)
_cell_length_b 19.8614(12)
_cell_length_c 20.6273(13)
_cell_measurement_reflns_used 12780
_cell_measurement_temperature 173.1
_cell_measurement_theta_max 25.0
_cell_measurement_theta_min 2.3
_cell_volume 4233.3(5)
_computing_cell_refinement PROCESS-AUTO
_computing_data_collection PROCESS-AUTO
_computing_data_reduction CrystalStructure
_computing_publication_material 'CrystalStructure 3.7.0'
_computing_structure_refinement CRYSTALS
_computing_structure_solution SIR97
_diffrn_detector_area_resol_mean 10.00
_diffrn_measured_fraction_theta_full 0.997
_diffrn_measured_fraction_theta_max 0.997
_diffrn_measurement_device_type 'Rigaku RAXIS-RAPID'
_diffrn_measurement_method \w
_diffrn_radiation_type 'Mo K\a'
_diffrn_radiation_wavelength 0.71069
_diffrn_reflns_av_R_equivalents 0.118
_diffrn_reflns_limit_h_max 12
_diffrn_reflns_limit_h_min -12
_diffrn_reflns_limit_k_max 23
_diffrn_reflns_limit_k_min -23
_diffrn_reflns_limit_l_max 24
_diffrn_reflns_limit_l_min -24
_diffrn_reflns_number 30497
_diffrn_reflns_theta_full 25.02
_diffrn_reflns_theta_max 25.02
_exptl_absorpt_coefficient_mu 3.263
_exptl_absorpt_correction_T_max 0.952
_exptl_absorpt_correction_T_min 0.322
_exptl_absorpt_correction_type multi-scan
_exptl_absorpt_process_details
;
    Higashi, T. (1995). Program for Absorption Correction.
    Rigaku Corporation, Tokyo, Japan.
;
_exptl_crystal_colour orange
_exptl_crystal_density_diffrn 1.644
_exptl_crystal_density_method 'not measured'
_exptl_crystal_description platelet
_exptl_crystal_F_000 2096.00
_exptl_crystal_size_max 0.15
_exptl_crystal_size_mid 0.10
_exptl_crystal_size_min 0.01
_refine_diff_density_max 1.71
_refine_diff_density_min -1.86
_refine_ls_extinction_method none
_refine_ls_goodness_of_fit_ref 0.939
_refine_ls_hydrogen_treatment refall
_refine_ls_number_parameters 541
_refine_ls_number_reflns 7461
_refine_ls_R_factor_gt 0.0459
_refine_ls_shift/su_max 0.0000
_refine_ls_structure_factor_coef Fsqd
_refine_ls_weighting_details 'w = 1/[0.7000\s(Fo^2^)]/(4Fo^2^)'
_refine_ls_weighting_scheme calc
_refine_ls_wR_factor_ref 0.0605
_reflns_number_gt 4011
_reflns_number_total 7470
_reflns_threshold_expression F^2^>2.0\s(F^2^)
_cod_data_source_file om900298g_si_001.cif
_cod_data_source_block '_WRu_compound_1'
_cod_original_cell_volume 4233.4(5)
_cod_original_formula_sum 'C44 H54 N4 P4 Ru W '
_cod_database_code 4069607

loop_
_symmetry_equiv_pos_site_id
_symmetry_equiv_pos_as_xyz
1 +X,+Y,+Z
2 1/2-X,1/2+Y,1/2-Z
3 -X,-Y,-Z
4 1/2+X,1/2-Y,1/2+Z

loop_
_atom_site_label
_atom_site_type_symbol
_atom_site_fract_x
_atom_site_fract_y
_atom_site_fract_z
_atom_site_U_iso_or_equiv
_atom_site_adp_type
_atom_site_occupancy
_atom_site_symmetry_multiplicity
_atom_site_calc_flag
_atom_site_refinement_flags
W(1) W 0.32361(4) 0.22108(2) 0.39264(2) 0.02516(8) Uani 1.00 1 d .
Ru(1) Ru 0.24724(6) 0.25858(3) 0.60177(3) 0.0312(2) Uani 1.00 1 d .
P(1) P 0.3603(2) 0.32417(10) 0.46386(10) 0.0301(6) Uani 1.00 1 d .
P(2) P 0.2289(2) 0.14551(9) 0.47038(10) 0.0288(6) Uani 1.00 1 d .
P(3) P 0.2521(2) 0.13933(10) 0.30317(10) 0.0288(6) Uani 1.00 1 d .
P(4) P 0.4580(2) 0.26918(10) 0.31709(9) 0.0309(6) Uani 1.00 1 d .
N(1) N 0.1597(6) 0.2652(2) 0.3554(2) 0.028(2) Uani 1.00 1 d .
N(2) N 0.0637(6) 0.2914(3) 0.3326(2) 0.039(2) Uani 1.00 1 d .
N(3) N 0.4881(6) 0.1782(2) 0.4319(2) 0.030(2) Uani 1.00 1 d .
N(4) N 0.5831(7) 0.1533(2) 0.4544(3) 0.037(2) Uani 1.00 1 d .
C(1) C 0.2740(8) 0.3367(3) 0.5346(3) 0.031(2) Uani 1.00 1 d .
C(2) C 0.3186(9) 0.3600(3) 0.5998(3) 0.041(3) Uani 1.00 1 d .
C(3) C 0.2133(9) 0.3603(3) 0.6335(4) 0.044(3) Uani 1.00 1 d .
C(4) C 0.1026(9) 0.3396(3) 0.5910(3) 0.040(3) Uani 1.00 1 d .
C(5) C 0.1384(9) 0.3243(3) 0.5304(3) 0.040(2) Uani 1.00 1 d .
C(6) C 0.3000(8) 0.4016(3) 0.4179(3) 0.038(2) Uani 1.00 1 d .
C(7) C 0.3101(9) 0.4680(3) 0.4545(3) 0.062(3) Uani 1.00 1 d .
C(8) C 0.5220(7) 0.3563(3) 0.4994(3) 0.042(2) Uani 1.00 1 d .
C(9) C 0.6115(8) 0.3065(3) 0.5403(3) 0.049(3) Uani 1.00 1 d .
C(10) C 0.2617(7) 0.1610(3) 0.5595(3) 0.028(2) Uani 1.00 1 d .
C(11) C 0.1784(9) 0.1564(3) 0.6066(4) 0.032(2) Uani 1.00 1 d .
C(12) C 0.2495(8) 0.1744(3) 0.6682(3) 0.037(2) Uani 1.00 1 d .
C(13) C 0.3776(8) 0.1878(3) 0.6627(3) 0.036(2) Uani 1.00 1 d .
C(14) C 0.3833(7) 0.1804(3) 0.5956(3) 0.028(2) Uani 1.00 1 d .
C(15) C 0.0590(7) 0.1229(3) 0.4611(3) 0.035(2) Uani 1.00 1 d .
C(16) C -0.0408(8) 0.1811(3) 0.4518(3) 0.047(2) Uani 1.00 1 d .
C(17) C 0.2985(7) 0.0598(2) 0.4735(3) 0.029(2) Uani 1.00 1 d .
C(18) C 0.2445(9) 0.0066(3) 0.5125(3) 0.049(3) Uani 1.00 1 d .
C(19) C 0.1918(7) 0.1779(3) 0.2240(2) 0.039(2) Uani 1.00 1 d .
C(20) C 0.1053(8) 0.0869(3) 0.3062(3) 0.032(2) Uani 1.00 1 d .
C(21) C -0.0147(8) 0.1149(3) 0.2962(3) 0.037(2) Uani 1.00 1 d .
C(22) C -0.1221(8) 0.0771(4) 0.3030(3) 0.039(2) Uani 1.00 1 d .
C(23) C -0.1086(9) 0.0095(4) 0.3182(3) 0.043(3) Uani 1.00 1 d .
C(24) C 0.0086(9) -0.0201(4) 0.3255(3) 0.039(2) Uani 1.00 1 d .
C(25) C 0.1156(8) 0.0178(3) 0.3206(3) 0.035(2) Uani 1.00 1 d .
C(26) C 0.3615(7) 0.0750(3) 0.2791(3) 0.030(2) Uani 1.00 1 d .
C(27) C 0.4596(8) 0.0476(3) 0.3266(3) 0.034(2) Uani 1.00 1 d .
C(28) C 0.5431(8) -0.0011(3) 0.3115(3) 0.038(2) Uani 1.00 1 d .
C(29) C 0.5328(9) -0.0210(3) 0.2471(4) 0.045(3) Uani 1.00 1 d .
C(30) C 0.4423(9) 0.0049(4) 0.1987(4) 0.058(3) Uani 1.00 1 d .
C(31) C 0.3558(8) 0.0513(4) 0.2162(4) 0.047(3) Uani 1.00 1 d .
C(32) C 0.5667(7) 0.2077(3) 0.2881(3) 0.042(2) Uani 1.00 1 d .
C(33) C 0.3781(8) 0.3061(3) 0.2380(3) 0.028(2) Uani 1.00 1 d .
C(34) C 0.4174(8) 0.2905(3) 0.1780(3) 0.037(2) Uani 1.00 1 d .
C(35) C 0.3453(9) 0.3130(4) 0.1202(4) 0.046(3) Uani 1.00 1 d .
C(36) C 0.2412(9) 0.3535(4) 0.1205(4) 0.052(3) Uani 1.00 1 d .
C(37) C 0.2026(8) 0.3709(3) 0.1801(3) 0.040(2) Uani 1.00 1 d .
C(38) C 0.2706(8) 0.3461(3) 0.2376(3) 0.033(2) Uani 1.00 1 d .
C(39) C 0.5823(8) 0.3341(3) 0.3425(3) 0.029(2) Uani 1.00 1 d .
C(40) C 0.5657(9) 0.4028(3) 0.3279(3) 0.042(3) Uani 1.00 1 d .
C(41) C 0.6550(10) 0.4497(4) 0.3508(4) 0.053(3) Uani 1.00 1 d .
C(42) C 0.7699(10) 0.4311(5) 0.3890(4) 0.062(3) Uani 1.00 1 d .
C(43) C 0.7900(9) 0.3654(5) 0.4032(4) 0.058(3) Uani 1.00 1 d .
C(44) C 0.6985(9) 0.3166(4) 0.3817(4) 0.052(3) Uani 1.00 1 d .
H(1) H 0.4067 0.3740 0.6163 0.050 Uiso 1.00 1 c R
H(2) H 0.2154 0.3729 0.6791 0.054 Uiso 1.00 1 c R
H(3) H 0.0165 0.3361 0.6021 0.051 Uiso 1.00 1 c R
H(4) H 0.0814 0.3089 0.4913 0.047 Uiso 1.00 1 c R
H(5) H 0.3509 0.4076 0.3831 0.046 Uiso 1.00 1 c R
H(6) H 0.2102 0.3939 0.3988 0.046 Uiso 1.00 1 c R
H(7) H 0.2302 0.4741 0.4717 0.071 Uiso 1.00 1 c R
H(8) H 0.3217 0.5053 0.4257 0.071 Uiso 1.00 1 c R
H(9) H 0.3823 0.4665 0.4906 0.071 Uiso 1.00 1 c R
H(10) H 0.5644 0.3715 0.4636 0.050 Uiso 1.00 1 c R
H(11) H 0.5102 0.3942 0.5275 0.050 Uiso 1.00 1 c R
H(12) H 0.5992 0.3090 0.5858 0.058 Uiso 1.00 1 c R
H(13) H 0.7006 0.3173 0.5373 0.058 Uiso 1.00 1 c R
H(14) H 0.5917 0.2613 0.5237 0.058 Uiso 1.00 1 c R
H(15) H 0.0881 0.1431 0.5972 0.040 Uiso 1.00 1 c R
H(16) H 0.2154 0.1771 0.7091 0.044 Uiso 1.00 1 c R
H(17) H 0.4475 0.1999 0.6977 0.040 Uiso 1.00 1 c R
H(18) H 0.4607 0.1870 0.5763 0.033 Uiso 1.00 1 c R
H(19) H 0.0398 0.0917 0.4246 0.042 Uiso 1.00 1 c R
H(20) H 0.0467 0.1005 0.5014 0.042 Uiso 1.00 1 c R
H(21) H -0.0572 0.1985 0.4936 0.057 Uiso 1.00 1 c R
H(22) H -0.1211 0.1651 0.4263 0.057 Uiso 1.00 1 c R
H(23) H -0.0053 0.2166 0.4279 0.057 Uiso 1.00 1 c R
H(24) H 0.2901 0.0436 0.4286 0.035 Uiso 1.00 1 c R
H(25) H 0.3894 0.0638 0.4922 0.035 Uiso 1.00 1 c R
H(26) H 0.2893 0.0070 0.5576 0.060 Uiso 1.00 1 c R
H(27) H 0.2530 -0.0376 0.4935 0.060 Uiso 1.00 1 c R
H(28) H 0.1537 0.0166 0.5116 0.060 Uiso 1.00 1 c R
H(29) H 0.0993 0.1852 0.2200 0.046 Uiso 1.00 1 c R
H(30) H 0.2089 0.1481 0.1891 0.046 Uiso 1.00 1 c R
H(31) H 0.2349 0.2206 0.2205 0.046 Uiso 1.00 1 c R
H(32) H -0.0241 0.1620 0.2838 0.044 Uiso 1.00 1 c R
H(33) H -0.2073 0.0975 0.2977 0.046 Uiso 1.00 1 c R
H(34) H -0.1838 -0.0174 0.3228 0.053 Uiso 1.00 1 c R
H(35) H 0.0164 -0.0678 0.3353 0.047 Uiso 1.00 1 c R
H(36) H 0.2001 -0.0035 0.3273 0.041 Uiso 1.00 1 c R
H(37) H 0.4665 0.0626 0.3718 0.042 Uiso 1.00 1 c R
H(38) H 0.6081 -0.0204 0.3454 0.044 Uiso 1.00 1 c R
H(39) H 0.5940 -0.0540 0.2361 0.055 Uiso 1.00 1 c R
H(40) H 0.4384 -0.0102 0.1537 0.069 Uiso 1.00 1 c R
H(41) H 0.2887 0.0689 0.1822 0.055 Uiso 1.00 1 c R
H(42) H 0.6485 0.2072 0.3181 0.050 Uiso 1.00 1 c R
H(43) H 0.5816 0.2199 0.2445 0.050 Uiso 1.00 1 c R
H(44) H 0.5276 0.1634 0.2868 0.050 Uiso 1.00 1 c R
H(45) H 0.4949 0.2641 0.1769 0.043 Uiso 1.00 1 c R
H(46) H 0.3674 0.2999 0.0782 0.055 Uiso 1.00 1 c R
H(47) H 0.1938 0.3708 0.0795 0.061 Uiso 1.00 1 c R
H(48) H 0.1275 0.3995 0.1800 0.046 Uiso 1.00 1 c R
H(49) H 0.2434 0.3579 0.2789 0.039 Uiso 1.00 1 c R
H(50) H 0.4872 0.4173 0.2997 0.051 Uiso 1.00 1 c R
H(51) H 0.6381 0.4971 0.3424 0.064 Uiso 1.00 1 c R
H(52) H 0.8362 0.4646 0.4028 0.073 Uiso 1.00 1 c R
H(53) H 0.8710 0.3521 0.4300 0.070 Uiso 1.00 1 c R
H(54) H 0.7129 0.2697 0.3938 0.062 Uiso 1.00 1 c R

loop_
_atom_site_aniso_label
_atom_site_aniso_U_11
_atom_site_aniso_U_22
_atom_site_aniso_U_33
_atom_site_aniso_U_12
_atom_site_aniso_U_13
_atom_site_aniso_U_23
W(1) 0.0252(2) 0.02501(16) 0.02468(17) 0.0001(2) 0.00247(13) 0.00148(19)
Ru(1) 0.0349(4) 0.0311(4) 0.0275(3) 0.0017(3) 0.0048(3) -0.0002(3)
P(1) 0.0272(14) 0.0323(12) 0.0308(12) -0.0010(10) 0.0046(10) 0.0012(10)
P(2) 0.0302(15) 0.0280(11) 0.0278(12) -0.0000(10) 0.0040(10) 0.0012(9)
P(3) 0.0269(14) 0.0321(11) 0.0280(12) 0.0030(10) 0.0066(10) 0.0019(10)
P(4) 0.0312(14) 0.0306(13) 0.0319(11) 0.0007(11) 0.0082(10) -0.0029(10)
N(1) 0.030(4) 0.029(4) 0.027(3) 0.008(3) 0.013(3) 0.000(3)
N(2) 0.038(5) 0.040(4) 0.041(4) -0.002(3) 0.009(3) 0.012(3)
N(3) 0.030(5) 0.032(4) 0.029(4) -0.000(3) 0.009(3) -0.009(3)
N(4) 0.039(5) 0.034(4) 0.037(4) -0.002(3) 0.003(4) 0.003(3)
C(1) 0.037(6) 0.026(4) 0.031(5) 0.008(4) 0.006(4) 0.002(3)
C(2) 0.069(8) 0.027(4) 0.028(5) 0.002(4) 0.013(5) -0.000(4)
C(3) 0.055(7) 0.042(5) 0.037(5) -0.004(5) 0.014(5) -0.001(4)
C(4) 0.049(7) 0.044(5) 0.034(5) 0.009(4) 0.024(5) -0.005(4)
C(5) 0.051(7) 0.022(4) 0.045(5) 0.009(4) 0.000(5) -0.005(4)
C(6) 0.047(6) 0.029(4) 0.038(5) -0.013(4) 0.006(4) 0.010(4)
C(7) 0.090(9) 0.031(5) 0.057(6) 0.014(5) -0.015(5) -0.005(4)
C(8) 0.035(6) 0.049(5) 0.041(5) -0.001(4) 0.006(4) -0.005(4)
C(9) 0.059(7) 0.044(5) 0.043(5) -0.007(4) 0.006(5) -0.004(4)
C(10) 0.030(5) 0.031(4) 0.022(4) -0.005(4) -0.001(4) -0.005(3)
C(11) 0.038(5) 0.035(4) 0.026(4) -0.011(4) 0.013(3) -0.001(4)
C(12) 0.042(6) 0.038(5) 0.031(5) 0.009(4) 0.009(4) -0.002(4)
C(13) 0.033(6) 0.039(4) 0.027(4) 0.007(4) -0.017(4) -0.002(4)
C(14) 0.026(5) 0.018(4) 0.039(5) -0.005(3) 0.004(4) -0.004(3)
C(15) 0.047(6) 0.038(4) 0.021(4) 0.012(4) 0.004(4) 0.006(3)
C(16) 0.041(6) 0.043(5) 0.059(6) 0.002(4) 0.017(4) 0.006(4)
C(17) 0.035(6) 0.023(4) 0.030(4) -0.007(3) 0.005(4) 0.006(3)
C(18) 0.069(8) 0.037(5) 0.043(5) 0.008(4) 0.013(5) -0.000(4)
C(19) 0.045(6) 0.047(5) 0.023(4) -0.010(4) 0.001(4) 0.004(4)
C(20) 0.030(6) 0.036(5) 0.028(4) 0.002(4) 0.002(4) 0.000(4)
C(21) 0.034(6) 0.040(5) 0.035(5) -0.001(4) -0.000(4) 0.006(4)
C(22) 0.026(6) 0.057(5) 0.033(5) -0.004(4) -0.001(4) 0.001(4)
C(23) 0.046(7) 0.043(5) 0.045(5) -0.026(4) 0.023(5) -0.012(4)
C(24) 0.030(6) 0.043(5) 0.046(5) -0.003(4) 0.009(4) -0.010(4)
C(25) 0.038(6) 0.033(4) 0.030(4) 0.006(4) -0.004(4) -0.005(4)
C(26) 0.033(5) 0.030(4) 0.028(4) -0.003(4) 0.010(4) -0.010(3)
C(27) 0.032(6) 0.041(5) 0.032(5) 0.000(4) 0.013(4) -0.016(4)
C(28) 0.038(6) 0.040(5) 0.033(5) 0.001(4) -0.001(4) -0.008(4)
C(29) 0.031(6) 0.045(5) 0.063(6) 0.007(4) 0.019(4) 0.001(5)
C(30) 0.051(8) 0.061(6) 0.060(7) 0.022(5) 0.003(5) -0.027(5)
C(31) 0.038(6) 0.060(6) 0.039(5) 0.003(4) -0.004(4) -0.016(4)
C(32) 0.033(5) 0.036(5) 0.056(5) -0.001(4) 0.009(4) 0.014(4)
C(33) 0.044(6) 0.024(4) 0.021(4) -0.007(3) 0.014(4) 0.005(3)
C(34) 0.044(6) 0.039(5) 0.026(4) -0.011(4) 0.000(4) -0.011(4)
C(35) 0.050(7) 0.057(6) 0.030(5) -0.022(5) 0.007(5) -0.006(4)
C(36) 0.069(8) 0.044(5) 0.039(6) -0.018(5) -0.006(5) 0.016(4)
C(37) 0.049(7) 0.029(4) 0.038(5) -0.002(4) -0.003(4) 0.009(4)
C(38) 0.039(6) 0.025(4) 0.034(5) 0.005(4) -0.000(4) -0.006(3)
C(39) 0.030(5) 0.037(4) 0.020(4) -0.007(4) 0.008(4) -0.000(3)
C(40) 0.054(7) 0.043(5) 0.032(5) -0.011(5) 0.010(4) 0.005(4)
C(41) 0.069(8) 0.038(5) 0.053(6) -0.038(5) 0.019(5) -0.002(4)
C(42) 0.037(7) 0.075(7) 0.071(7) -0.026(6) -0.002(6) -0.015(6)
C(43) 0.022(7) 0.092(7) 0.060(6) -0.002(6) 0.007(5) -0.015(6)
C(44) 0.044(7) 0.060(6) 0.050(6) 0.008(5) 0.007(5) 0.007(5)

loop_
_atom_type_symbol
_atom_type_description
_atom_type_scat_dispersion_real
_atom_type_scat_dispersion_imag
_atom_type_scat_source
C C 0.003 0.002
;
International Tables for Crystallography
(1992, Vol. C, Tables 4.2.6.8 and 6.1.1.4)
;
H H 0.000 0.000
;
International Tables for Crystallography
(1992, Vol. C, Table 6.1.1.4)
;
N N 0.006 0.003
;
International Tables for Crystallography
(1992, Vol. C, Tables 4.2.6.8 and 6.1.1.4)
;
P P 0.102 0.094
;
International Tables for Crystallography
(1992, Vol. C, Tables 4.2.6.8 and 6.1.1.4)
;
Ru Ru -1.259 0.836
;
International Tables for Crystallography
(1992, Vol. C, Tables 4.2.6.8 and 6.1.1.4)
;
W W -0.849 6.872
;
International Tables for Crystallography
(1992, Vol. C, Tables 4.2.6.8 and 6.1.1.4)
;

loop_
_geom_angle_atom_site_label_1
_geom_angle_atom_site_label_2
_geom_angle_atom_site_label_3
_geom_angle
P(1) W(1) P(2) 98.72(6)
P(1) W(1) P(3) 165.30(6)
P(1) W(1) P(4) 90.34(7)
P(1) W(1) N(1) 84.52(16)
P(1) W(1) N(3) 94.25(17)
P(2) W(1) P(3) 88.93(6)
P(2) W(1) P(4) 164.28(7)
P(2) W(1) N(1) 95.90(18)
P(2) W(1) N(3) 83.8(2)
P(3) W(1) P(4) 85.23(7)
P(3) W(1) N(1) 82.20(16)
P(3) W(1) N(3) 99.08(17)
P(4) W(1) N(1) 97.73(18)
P(4) W(1) N(3) 82.8(2)
N(1) W(1) N(3) 178.7(2)
C(1) Ru(1) C(2) 38.9(2)
C(1) Ru(1) C(3) 64.1(3)
C(1) Ru(1) C(4) 64.1(3)
C(1) Ru(1) C(5) 39.1(3)
C(1) Ru(1) C(10) 111.7(2)
C(1) Ru(1) C(11) 142.7(2)
C(1) Ru(1) C(12) 171.2(3)
C(1) Ru(1) C(13) 134.5(3)
C(1) Ru(1) C(14) 109.3(3)
C(2) Ru(1) C(3) 37.8(3)
C(2) Ru(1) C(4) 63.1(3)
C(2) Ru(1) C(5) 64.2(2)
C(2) Ru(1) C(10) 142.3(3)
C(2) Ru(1) C(11) 178.4(3)
C(2) Ru(1) C(12) 140.4(2)
C(2) Ru(1) C(13) 115.1(2)
C(2) Ru(1) C(14) 116.3(3)
C(3) Ru(1) C(4) 37.2(3)
C(3) Ru(1) C(5) 63.0(2)
C(3) Ru(1) C(10) 172.5(2)
C(3) Ru(1) C(11) 141.9(3)
C(3) Ru(1) C(12) 121.0(3)
C(3) Ru(1) C(13) 122.7(2)
C(3) Ru(1) C(14) 147.4(3)
C(4) Ru(1) C(5) 37.5(3)
C(4) Ru(1) C(10) 135.8(2)
C(4) Ru(1) C(11) 117.5(3)
C(4) Ru(1) C(12) 124.5(3)
C(4) Ru(1) C(13) 151.3(2)
C(4) Ru(1) C(14) 170.9(2)
C(5) Ru(1) C(10) 109.7(2)
C(5) Ru(1) C(11) 117.3(3)
C(5) Ru(1) C(12) 148.6(3)
C(5) Ru(1) C(13) 170.8(3)
C(5) Ru(1) C(14) 133.4(3)
C(10) Ru(1) C(11) 38.3(3)
C(10) Ru(1) C(12) 64.1(2)
C(10) Ru(1) C(13) 64.8(2)
C(10) Ru(1) C(14) 38.8(2)
C(11) Ru(1) C(12) 38.0(2)
C(11) Ru(1) C(13) 63.5(3)
C(11) Ru(1) C(14) 63.2(3)
C(12) Ru(1) C(13) 37.2(3)
C(12) Ru(1) C(14) 62.4(3)
C(13) Ru(1) C(14) 37.8(2)
W(1) P(1) C(1) 121.4(2)
W(1) P(1) C(6) 111.7(2)
W(1) P(1) C(8) 123.7(2)
C(1) P(1) C(6) 97.0(3)
C(1) P(1) C(8) 100.2(3)
C(6) P(1) C(8) 97.3(3)
W(1) P(2) C(10) 120.6(2)
W(1) P(2) C(15) 124.3(2)
W(1) P(2) C(17) 112.1(2)
C(10) P(2) C(15) 99.4(3)
C(10) P(2) C(17) 96.5(3)
C(15) P(2) C(17) 98.6(3)
W(1) P(3) C(19) 114.2(2)
W(1) P(3) C(20) 119.3(2)
W(1) P(3) C(26) 122.1(2)
C(19) P(3) C(20) 95.7(3)
C(19) P(3) C(26) 100.9(3)
C(20) P(3) C(26) 100.1(3)
W(1) P(4) C(32) 113.5(2)
W(1) P(4) C(33) 119.2(2)
W(1) P(4) C(39) 122.9(2)
C(32) P(4) C(33) 100.9(3)
C(32) P(4) C(39) 96.3(3)
C(33) P(4) C(39) 99.7(3)
W(1) N(1) N(2) 179.0(5)
W(1) N(3) N(4) 179.8(6)
Ru(1) C(1) P(1) 123.2(3)
Ru(1) C(1) C(2) 71.5(4)
Ru(1) C(1) C(5) 71.2(4)
P(1) C(1) C(2) 131.1(7)
P(1) C(1) C(5) 122.5(5)
C(2) C(1) C(5) 106.3(7)
Ru(1) C(2) C(1) 69.7(4)
Ru(1) C(2) C(3) 71.8(4)
C(1) C(2) C(3) 107.9(7)
Ru(1) C(3) C(2) 70.4(4)
Ru(1) C(3) C(4) 72.4(4)
C(2) C(3) C(4) 109.2(7)
Ru(1) C(4) C(3) 70.4(5)
Ru(1) C(4) C(5) 69.4(4)
C(3) C(4) C(5) 107.9(8)
Ru(1) C(5) C(1) 69.8(4)
Ru(1) C(5) C(4) 73.1(4)
C(1) C(5) C(4) 108.6(7)
P(1) C(6) C(7) 118.4(4)
P(1) C(8) C(9) 115.9(5)
Ru(1) C(10) P(2) 123.0(3)
Ru(1) C(10) C(11) 71.6(3)
Ru(1) C(10) C(14) 70.0(3)
P(2) C(10) C(11) 130.0(5)
P(2) C(10) C(14) 124.9(6)
C(11) C(10) C(14) 105.1(6)
Ru(1) C(11) C(10) 70.0(4)
Ru(1) C(11) C(12) 70.9(4)
C(10) C(11) C(12) 108.0(7)
Ru(1) C(12) C(11) 71.1(4)
Ru(1) C(12) C(13) 73.1(4)
C(11) C(12) C(13) 110.3(7)
Ru(1) C(13) C(12) 69.7(4)
Ru(1) C(13) C(14) 68.1(3)
C(12) C(13) C(14) 105.1(6)
Ru(1) C(14) C(10) 71.2(4)
Ru(1) C(14) C(13) 74.1(4)
C(10) C(14) C(13) 111.3(7)
P(2) C(15) C(16) 117.2(5)
P(2) C(17) C(18) 119.2(5)
P(3) C(20) C(21) 120.8(5)
P(3) C(20) C(25) 121.1(6)
C(21) C(20) C(25) 118.0(7)
C(20) C(21) C(22) 120.7(7)
C(21) C(22) C(23) 119.9(8)
C(22) C(23) C(24) 120.5(8)
C(23) C(24) C(25) 119.7(7)
C(20) C(25) C(24) 121.2(8)
P(3) C(26) C(27) 119.8(5)
P(3) C(26) C(31) 124.2(5)
C(27) C(26) C(31) 116.0(7)
C(26) C(27) C(28) 122.2(7)
C(27) C(28) C(29) 118.2(7)
C(28) C(29) C(30) 122.3(8)
C(29) C(30) C(31) 118.0(8)
C(26) C(31) C(30) 123.2(7)
P(4) C(33) C(34) 122.2(5)
P(4) C(33) C(38) 118.8(5)
C(34) C(33) C(38) 118.8(6)
C(33) C(34) C(35) 119.6(7)
C(34) C(35) C(36) 121.0(8)
C(35) C(36) C(37) 120.0(7)
C(36) C(37) C(38) 119.2(7)
C(33) C(38) C(37) 121.3(7)
P(4) C(39) C(40) 124.3(5)
P(4) C(39) C(44) 120.0(5)
C(40) C(39) C(44) 115.7(7)
C(39) C(40) C(41) 122.9(7)
C(40) C(41) C(42) 120.3(8)
C(41) C(42) C(43) 118.4(8)
C(42) C(43) C(44) 122.3(8)
C(39) C(44) C(43) 120.3(8)
Ru(1) C(2) H(1) 125.0
C(1) C(2) H(1) 124.8
C(3) C(2) H(1) 127.4
Ru(1) C(3) H(2) 123.7
C(2) C(3) H(2) 126.2
C(4) C(3) H(2) 124.6
Ru(1) C(4) H(3) 125.2
C(3) C(4) H(3) 125.6
C(5) C(4) H(3) 126.5
Ru(1) C(5) H(4) 124.2
C(1) C(5) H(4) 124.9
C(4) C(5) H(4) 126.5
P(1) C(6) H(5) 107.2
P(1) C(6) H(6) 107.5
C(7) C(6) H(5) 105.2
C(7) C(6) H(6) 108.8
H(5) C(6) H(6) 109.5
C(6) C(7) H(7) 107.3
C(6) C(7) H(8) 111.3
C(6) C(7) H(9) 109.7
H(7) C(7) H(8) 109.5
H(7) C(7) H(9) 109.5
H(8) C(7) H(9) 109.5
P(1) C(8) H(10) 108.2
P(1) C(8) H(11) 107.8
C(9) C(8) H(10) 107.9
C(9) C(8) H(11) 107.5
H(10) C(8) H(11) 109.5
C(8) C(9) H(12) 109.7
C(8) C(9) H(13) 109.4
C(8) C(9) H(14) 109.3
H(12) C(9) H(13) 109.5
H(12) C(9) H(14) 109.5
H(13) C(9) H(14) 109.5
Ru(1) C(11) H(15) 124.6
C(10) C(11) H(15) 125.1
C(12) C(11) H(15) 127.0
Ru(1) C(12) H(16) 122.8
C(11) C(12) H(16) 125.6
C(13) C(12) H(16) 124.1
Ru(1) C(13) H(17) 125.9
C(12) C(13) H(17) 127.3
C(14) C(13) H(17) 127.6
Ru(1) C(14) H(18) 122.8
C(10) C(14) H(18) 124.2
C(13) C(14) H(18) 124.5
P(2) C(15) H(19) 108.3
P(2) C(15) H(20) 106.9
C(16) C(15) H(19) 109.4
C(16) C(15) H(20) 105.3
H(19) C(15) H(20) 109.5
C(15) C(16) H(21) 111.9
C(15) C(16) H(22) 109.2
C(15) C(16) H(23) 107.3
H(21) C(16) H(22) 109.5
H(21) C(16) H(23) 109.5
H(22) C(16) H(23) 109.5
P(2) C(17) H(24) 107.4
P(2) C(17) H(25) 107.1
C(18) C(17) H(24) 107.3
C(18) C(17) H(25) 106.2
H(24) C(17) H(25) 109.5
C(17) C(18) H(26) 110.1
C(17) C(18) H(27) 110.7
C(17) C(18) H(28) 107.6
H(26) C(18) H(27) 109.5
H(26) C(18) H(28) 109.5
H(27) C(18) H(28) 109.5
P(3) C(19) H(29) 109.4
P(3) C(19) H(30) 109.2
P(3) C(19) H(31) 109.7
H(29) C(19) H(30) 109.5
H(29) C(19) H(31) 109.5
H(30) C(19) H(31) 109.5
C(20) C(21) H(32) 119.1
C(22) C(21) H(32) 120.2
C(21) C(22) H(33) 120.8
C(23) C(22) H(33) 119.4
C(22) C(23) H(34) 120.2
C(24) C(23) H(34) 119.3
C(23) C(24) H(35) 119.5
C(25) C(24) H(35) 120.8
C(20) C(25) H(36) 119.6
C(24) C(25) H(36) 119.2
C(26) C(27) H(37) 118.7
C(28) C(27) H(37) 119.0
C(27) C(28) H(38) 120.8
C(29) C(28) H(38) 121.1
C(28) C(29) H(39) 118.1
C(30) C(29) H(39) 119.5
C(29) C(30) H(40) 119.9
C(31) C(30) H(40) 122.1
C(26) C(31) H(41) 118.2
C(30) C(31) H(41) 118.6
P(4) C(32) H(42) 109.2
P(4) C(32) H(43) 109.9
P(4) C(32) H(44) 109.3
H(42) C(32) H(43) 109.5
H(42) C(32) H(44) 109.5
H(43) C(32) H(44) 109.5
C(33) C(34) H(45) 120.7
C(35) C(34) H(45) 119.7
C(34) C(35) H(46) 120.6
C(36) C(35) H(46) 118.4
C(35) C(36) H(47) 120.0
C(37) C(36) H(47) 120.0
C(36) C(37) H(48) 119.7
C(38) C(37) H(48) 121.1
C(33) C(38) H(49) 119.6
C(37) C(38) H(49) 119.1
C(39) C(40) H(50) 118.7
C(41) C(40) H(50) 118.3
C(40) C(41) H(51) 120.9
C(42) C(41) H(51) 118.7
C(41) C(42) H(52) 120.0
C(43) C(42) H(52) 121.5
C(42) C(43) H(53) 118.6
C(44) C(43) H(53) 119.0
C(39) C(44) H(54) 118.2
C(43) C(44) H(54) 121.4

loop_
_geom_bond_atom_site_label_1
_geom_bond_atom_site_label_2
_geom_bond_distance
W(1) P(1) 2.512(2)
W(1) P(2) 2.518(2)
W(1) P(3) 2.479(2)
W(1) P(4) 2.461(2)
W(1) N(1) 1.967(5)
W(1) N(3) 1.972(6)
Ru(1) C(1) 2.129(7)
Ru(1) C(2) 2.152(7)
Ru(1) C(3) 2.170(8)
Ru(1) C(4) 2.196(8)
Ru(1) C(5) 2.147(7)
Ru(1) C(10) 2.141(6)
Ru(1) C(11) 2.162(6)
Ru(1) C(12) 2.160(7)
Ru(1) C(13) 2.202(7)
Ru(1) C(14) 2.126(7)
P(1) C(1) 1.858(8)
P(1) C(6) 1.862(6)
P(1) C(8) 1.845(8)
P(2) C(10) 1.839(7)
P(2) C(15) 1.815(8)
P(2) C(17) 1.849(6)
P(3) C(19) 1.819(6)
P(3) C(20) 1.868(8)
P(3) C(26) 1.839(8)
P(4) C(32) 1.836(7)
P(4) C(33) 1.856(6)
P(4) C(39) 1.845(7)
N(1) N(2) 1.161(8)
N(3) N(4) 1.138(9)
C(1) C(2) 1.424(10)
C(1) C(5) 1.430(12)
C(2) C(3) 1.399(14)
C(3) C(4) 1.394(12)
C(4) C(5) 1.397(12)
C(6) C(7) 1.514(9)
C(8) C(9) 1.519(10)
C(10) C(11) 1.413(12)
C(10) C(14) 1.418(10)
C(11) C(12) 1.408(10)
C(12) C(13) 1.391(12)
C(13) C(14) 1.403(10)
C(15) C(16) 1.550(10)
C(17) C(18) 1.495(10)
C(20) C(21) 1.359(12)
C(20) C(25) 1.403(10)
C(21) C(22) 1.380(12)
C(22) C(23) 1.380(11)
C(23) C(24) 1.347(13)
C(24) C(25) 1.368(12)
C(26) C(27) 1.406(10)
C(26) C(31) 1.373(11)
C(27) C(28) 1.376(11)
C(28) C(29) 1.372(12)
C(29) C(30) 1.359(12)
C(30) C(31) 1.382(13)
C(33) C(34) 1.401(10)
C(33) C(38) 1.378(11)
C(34) C(35) 1.376(10)
C(35) C(36) 1.356(13)
C(36) C(37) 1.399(12)
C(37) C(38) 1.370(10)
C(39) C(40) 1.401(10)
C(39) C(44) 1.390(11)
C(40) C(41) 1.349(12)
C(41) C(42) 1.375(13)
C(42) C(43) 1.346(14)
C(43) C(44) 1.383(13)
C(2) H(1) 0.970
C(3) H(2) 0.970
C(4) H(3) 0.970
C(5) H(4) 0.970
C(6) H(5) 0.970
C(6) H(6) 0.970
C(7) H(7) 0.970
C(7) H(8) 0.970
C(7) H(9) 0.970
C(8) H(10) 0.970
C(8) H(11) 0.970
C(9) H(12) 0.970
C(9) H(13) 0.970
C(9) H(14) 0.970
C(11) H(15) 0.970
C(12) H(16) 0.970
C(13) H(17) 0.970
C(14) H(18) 0.970
C(15) H(19) 0.970
C(15) H(20) 0.970
C(16) H(21) 0.970
C(16) H(22) 0.970
C(16) H(23) 0.970
C(17) H(24) 0.970
C(17) H(25) 0.970
C(18) H(26) 0.970
C(18) H(27) 0.970
C(18) H(28) 0.970
C(19) H(29) 0.970
C(19) H(30) 0.970
C(19) H(31) 0.970
C(21) H(32) 0.970
C(22) H(33) 0.970
C(23) H(34) 0.970
C(24) H(35) 0.970
C(25) H(36) 0.970
C(27) H(37) 0.970
C(28) H(38) 0.970
C(29) H(39) 0.970
C(30) H(40) 0.970
C(31) H(41) 0.970
C(32) H(42) 0.970
C(32) H(43) 0.970
C(32) H(44) 0.970
C(34) H(45) 0.970
C(35) H(46) 0.970
C(36) H(47) 0.970
C(37) H(48) 0.970
C(38) H(49) 0.970
C(40) H(50) 0.970
C(41) H(51) 0.970
C(42) H(52) 0.970
C(43) H(53) 0.970
C(44) H(54) 0.970

loop_
_geom_contact_atom_site_label_1
_geom_contact_atom_site_label_2
_geom_contact_distance
W(1) Ru(1) 4.5775(7)

loop_
_geom_torsion_atom_site_label_1
_geom_torsion_atom_site_label_2
_geom_torsion_atom_site_label_3
_geom_torsion_atom_site_label_4
_geom_torsion
P(1) W(1) P(2) C(10) -23.0(3)
P(1) W(1) P(2) C(15) 106.4(2)
P(1) W(1) P(2) C(17) -135.4(2)
P(2) W(1) P(1) C(1) -19.5(2)
P(2) W(1) P(1) C(6) -132.9(3)
P(2) W(1) P(1) C(8) 111.6(3)
P(1) W(1) P(3) C(19) 19.9(4)
P(1) W(1) P(3) C(20) -92.2(4)
P(1) W(1) P(3) C(26) 141.7(3)
P(3) W(1) P(1) C(1) 101.2(4)
P(3) W(1) P(1) C(6) -12.2(4)
P(3) W(1) P(1) C(8) -127.7(3)
P(1) W(1) P(4) C(32) 138.5(2)
P(1) W(1) P(4) C(33) -102.7(2)
P(1) W(1) P(4) C(39) 23.4(3)
P(4) W(1) P(1) C(1) 173.4(2)
P(4) W(1) P(1) C(6) 60.0(3)
P(4) W(1) P(1) C(8) -55.5(3)
P(1) W(1) N(1) N(2) 103(31)
N(1) W(1) P(1) C(1) 75.7(3)
N(1) W(1) P(1) C(6) -37.7(3)
N(1) W(1) P(1) C(8) -153.2(3)
P(1) W(1) N(3) N(4) -139(109)
N(3) W(1) P(1) C(1) -103.8(3)
N(3) W(1) P(1) C(6) 142.8(3)
N(3) W(1) P(1) C(8) 27.3(3)
P(2) W(1) P(3) C(19) 141.7(3)
P(2) W(1) P(3) C(20) 29.5(2)
P(2) W(1) P(3) C(26) -96.6(3)
P(3) W(1) P(2) C(10) 169.6(3)
P(3) W(1) P(2) C(15) -61.0(2)
P(3) W(1) P(2) C(17) 57.2(2)
P(2) W(1) P(4) C(32) 13.0(3)
P(2) W(1) P(4) C(33) 131.8(3)
P(2) W(1) P(4) C(39) -102.1(3)
P(4) W(1) P(2) C(10) 101.5(3)
P(4) W(1) P(2) C(15) -129.1(3)
P(4) W(1) P(2) C(17) -10.8(3)
P(2) W(1) N(1) N(2) -158(31)
N(1) W(1) P(2) C(10) -108.4(3)
N(1) W(1) P(2) C(15) 21.1(3)
N(1) W(1) P(2) C(17) 139.3(2)
P(2) W(1) N(3) N(4) 123(147)
N(3) W(1) P(2) C(10) 70.3(3)
N(3) W(1) P(2) C(15) -160.3(3)
N(3) W(1) P(2) C(17) -42.0(2)
P(3) W(1) P(4) C(32) -55.5(2)
P(3) W(1) P(4) C(33) 63.2(2)
P(3) W(1) P(4) C(39) -170.6(3)
P(4) W(1) P(3) C(19) -52.9(3)
P(4) W(1) P(3) C(20) -165.1(2)
P(4) W(1) P(3) C(26) 68.8(3)
P(3) W(1) N(1) N(2) -70(31)
N(1) W(1) P(3) C(19) 45.6(3)
N(1) W(1) P(3) C(20) -66.6(3)
N(1) W(1) P(3) C(26) 167.3(3)
P(3) W(1) N(3) N(4) 35(116)
N(3) W(1) P(3) C(19) -134.8(3)
N(3) W(1) P(3) C(20) 113.0(3)
N(3) W(1) P(3) C(26) -13.1(3)
P(4) W(1) N(1) N(2) 14(31)
N(1) W(1) P(4) C(32) -136.9(2)
N(1) W(1) P(4) C(33) -18.2(3)
N(1) W(1) P(4) C(39) 107.9(3)
P(4) W(1) N(3) N(4) -49(154)
N(3) W(1) P(4) C(32) 44.3(2)
N(3) W(1) P(4) C(33) 163.0(3)
N(3) W(1) P(4) C(39) -70.8(3)
N(1) W(1) N(3) N(4) -162(147)
N(3) W(1) N(1) N(2) 127(28)
C(1) Ru(1) C(2) C(3) 117.8(7)
C(2) Ru(1) C(1) P(1) 127.6(7)
C(2) Ru(1) C(1) C(5) -115.3(6)
C(1) Ru(1) C(3) C(2) -38.1(4)
C(1) Ru(1) C(3) C(4) 80.6(5)
C(3) Ru(1) C(1) P(1) 164.6(6)
C(3) Ru(1) C(1) C(2) 37.0(5)
C(3) Ru(1) C(1) C(5) -78.3(4)
C(1) Ru(1) C(4) C(3) -80.6(5)
C(1) Ru(1) C(4) C(5) 38.3(4)
C(4) Ru(1) C(1) P(1) -153.8(5)
C(4) Ru(1) C(1) C(2) 78.6(5)
C(4) Ru(1) C(1) C(5) -36.7(4)
C(1) Ru(1) C(5) C(4) -117.9(6)
C(5) Ru(1) C(1) P(1) -117.1(6)
C(5) Ru(1) C(1) C(2) 115.3(6)
C(1) Ru(1) C(10) P(2) -25.1(5)
C(1) Ru(1) C(10) C(11) -151.3(4)
C(1) Ru(1) C(10) C(14) 94.3(4)
C(10) Ru(1) C(1) P(1) -22.2(5)
C(10) Ru(1) C(1) C(2) -149.8(5)
C(10) Ru(1) C(1) C(5) 94.9(4)
C(1) Ru(1) C(11) C(10) 47.4(7)
C(1) Ru(1) C(11) C(12) 165.7(5)
C(11) Ru(1) C(1) P(1) -51.6(8)
C(11) Ru(1) C(1) C(2) -179.2(5)
C(11) Ru(1) C(1) C(5) 65.5(7)
C(1) Ru(1) C(12) C(11) -100.3(18)
C(1) Ru(1) C(12) C(13) 18.9(19)
C(12) Ru(1) C(1) P(1) 37(2)
C(12) Ru(1) C(1) C(2) -90.2(18)
C(12) Ru(1) C(1) C(5) 154.4(16)
C(1) Ru(1) C(13) C(12) -176.0(4)
C(1) Ru(1) C(13) C(14) -59.4(5)
C(13) Ru(1) C(1) P(1) 53.3(6)
C(13) Ru(1) C(1) C(2) -74.3(6)
C(13) Ru(1) C(1) C(5) 170.3(4)
C(1) Ru(1) C(14) C(10) -100.8(4)
C(1) Ru(1) C(14) C(13) 139.4(4)
C(14) Ru(1) C(1) P(1) 19.3(5)
C(14) Ru(1) C(1) C(2) -108.3(5)
C(14) Ru(1) C(1) C(5) 136.4(4)
C(2) Ru(1) C(3) C(4) 118.7(7)
C(3) Ru(1) C(2) C(1) -117.8(7)
C(2) Ru(1) C(4) C(3) -37.0(5)
C(2) Ru(1) C(4) C(5) 81.9(5)
C(4) Ru(1) C(2) C(1) -81.3(5)
C(4) Ru(1) C(2) C(3) 36.5(4)
C(2) Ru(1) C(5) C(1) 39.0(4)
C(2) Ru(1) C(5) C(4) -78.8(5)
C(5) Ru(1) C(2) C(1) -39.3(5)
C(5) Ru(1) C(2) C(3) 78.5(5)
C(2) Ru(1) C(10) P(2) -56.1(7)
C(2) Ru(1) C(10) C(11) 177.6(5)
C(2) Ru(1) C(10) C(14) 63.2(6)
C(10) Ru(1) C(2) C(1) 49.9(7)
C(10) Ru(1) C(2) C(3) 167.7(4)
C(2) Ru(1) C(11) C(10) -115(12)
C(2) Ru(1) C(11) C(12) 3(12)
C(11) Ru(1) C(2) C(1) 163(12)
C(11) Ru(1) C(2) C(3) -79(12)
C(2) Ru(1) C(12) C(11) -179.9(5)
C(2) Ru(1) C(12) C(13) -60.6(7)
C(12) Ru(1) C(2) C(1) 166.2(5)
C(12) Ru(1) C(2) C(3) -76.0(7)
C(2) Ru(1) C(13) C(12) 142.1(4)
C(2) Ru(1) C(13) C(14) -101.3(4)
C(13) Ru(1) C(2) C(1) 130.6(5)
C(13) Ru(1) C(2) C(3) -111.6(5)
C(2) Ru(1) C(14) C(10) -142.5(4)
C(2) Ru(1) C(14) C(13) 97.7(4)
C(14) Ru(1) C(2) C(1) 88.5(5)
C(14) Ru(1) C(2) C(3) -153.7(4)
C(3) Ru(1) C(4) C(5) 118.9(7)
C(4) Ru(1) C(3) C(2) -118.7(7)
C(3) Ru(1) C(5) C(1) 81.4(4)
C(3) Ru(1) C(5) C(4) -36.5(5)
C(5) Ru(1) C(3) C(2) -81.9(5)
C(5) Ru(1) C(3) C(4) 36.7(5)
C(3) Ru(1) C(10) P(2) 30(2)
C(3) Ru(1) C(10) C(11) -97(2)
C(3) Ru(1) C(10) C(14) 149(2)
C(10) Ru(1) C(3) C(2) -95(2)
C(10) Ru(1) C(3) C(4) 23(2)
C(3) Ru(1) C(11) C(10) 167.8(4)
C(3) Ru(1) C(11) C(12) -73.9(7)
C(11) Ru(1) C(3) C(2) 177.4(4)
C(11) Ru(1) C(3) C(4) -63.9(7)
C(3) Ru(1) C(12) C(11) 136.3(5)
C(3) Ru(1) C(12) C(13) -104.5(5)
C(12) Ru(1) C(3) C(2) 133.8(4)
C(12) Ru(1) C(3) C(4) -107.6(5)
C(3) Ru(1) C(13) C(12) 99.6(5)
C(3) Ru(1) C(13) C(14) -143.8(4)
C(13) Ru(1) C(3) C(2) 89.8(5)
C(13) Ru(1) C(3) C(4) -151.6(5)
C(3) Ru(1) C(14) C(10) -172.8(5)
C(3) Ru(1) C(14) C(13) 67.4(7)
C(14) Ru(1) C(3) C(2) 47.6(7)
C(14) Ru(1) C(3) C(4) 166.2(5)
C(4) Ru(1) C(5) C(1) 117.9(6)
C(5) Ru(1) C(4) C(3) -118.9(7)
C(4) Ru(1) C(10) P(2) 49.5(7)
C(4) Ru(1) C(10) C(11) -76.7(5)
C(4) Ru(1) C(10) C(14) 168.9(4)
C(10) Ru(1) C(4) C(3) -175.8(5)
C(10) Ru(1) C(4) C(5) -56.9(6)
C(4) Ru(1) C(11) C(10) 130.0(4)
C(4) Ru(1) C(11) C(12) -111.7(5)
C(11) Ru(1) C(4) C(3) 141.3(5)
C(11) Ru(1) C(4) C(5) -99.8(5)
C(4) Ru(1) C(12) C(11) 91.9(5)
C(4) Ru(1) C(12) C(13) -148.9(4)
C(12) Ru(1) C(4) C(3) 97.3(5)
C(12) Ru(1) C(4) C(5) -143.8(4)
C(4) Ru(1) C(13) C(12) 62.7(7)
C(4) Ru(1) C(13) C(14) 179.3(5)
C(13) Ru(1) C(4) C(3) 56.7(8)
C(13) Ru(1) C(4) C(5) 175.6(5)
C(4) Ru(1) C(14) C(10) -58(2)
C(4) Ru(1) C(14) C(13) -177.8(17)
C(14) Ru(1) C(4) C(3) -126.1(18)
C(14) Ru(1) C(4) C(5) -7(2)
C(5) Ru(1) C(10) P(2) 16.8(6)
C(5) Ru(1) C(10) C(11) -109.5(4)
C(5) Ru(1) C(10) C(14) 136.1(4)
C(10) Ru(1) C(5) C(1) -100.5(4)
C(10) Ru(1) C(5) C(4) 141.7(4)
C(5) Ru(1) C(11) C(10) 87.6(5)
C(5) Ru(1) C(11) C(12) -154.1(5)
C(11) Ru(1) C(5) C(1) -141.6(4)
C(11) Ru(1) C(5) C(4) 100.5(5)
C(5) Ru(1) C(12) C(11) 48.1(8)
C(5) Ru(1) C(12) C(13) 167.4(5)
C(12) Ru(1) C(5) C(1) -172.7(5)
C(12) Ru(1) C(5) C(4) 69.4(7)
C(5) Ru(1) C(13) C(12) -134.4(16)
C(5) Ru(1) C(13) C(14) -17.8(19)
C(13) Ru(1) C(5) C(1) -48.8(18)
C(13) Ru(1) C(5) C(4) -166.6(15)
C(5) Ru(1) C(14) C(10) -64.0(5)
C(5) Ru(1) C(14) C(13) 176.2(4)
C(14) Ru(1) C(5) C(1) -63.7(5)
C(14) Ru(1) C(5) C(4) 178.4(4)
C(10) Ru(1) C(11) C(12) 118.3(7)
C(11) Ru(1) C(10) P(2) 126.2(7)
C(11) Ru(1) C(10) C(14) -114.4(6)
C(10) Ru(1) C(12) C(11) -37.4(5)
C(10) Ru(1) C(12) C(13) 81.8(4)
C(12) Ru(1) C(10) P(2) 163.3(6)
C(12) Ru(1) C(10) C(11) 37.1(4)
C(12) Ru(1) C(10) C(14) -77.3(4)
C(10) Ru(1) C(13) C(12) -79.7(4)
C(10) Ru(1) C(13) C(14) 36.9(4)
C(13) Ru(1) C(10) P(2) -155.3(6)
C(13) Ru(1) C(10) C(11) 78.5(4)
C(13) Ru(1) C(10) C(14) -36.0(4)
C(10) Ru(1) C(14) C(13) -119.8(6)
C(14) Ru(1) C(10) P(2) -119.3(7)
C(14) Ru(1) C(10) C(11) 114.4(6)
C(11) Ru(1) C(12) C(13) 119.2(7)
C(12) Ru(1) C(11) C(10) -118.3(7)
C(11) Ru(1) C(13) C(12) -36.9(4)
C(11) Ru(1) C(13) C(14) 79.7(4)
C(13) Ru(1) C(11) C(10) -82.2(4)
C(13) Ru(1) C(11) C(12) 36.1(5)
C(11) Ru(1) C(14) C(10) 39.2(4)
C(11) Ru(1) C(14) C(13) -80.5(4)
C(14) Ru(1) C(11) C(10) -39.7(4)
C(14) Ru(1) C(11) C(12) 78.5(5)
C(12) Ru(1) C(13) C(14) 116.6(6)
C(13) Ru(1) C(12) C(11) -119.2(7)
C(12) Ru(1) C(14) C(10) 82.2(4)
C(12) Ru(1) C(14) C(13) -37.6(4)
C(14) Ru(1) C(12) C(11) -81.1(5)
C(14) Ru(1) C(12) C(13) 38.2(4)
C(13) Ru(1) C(14) C(10) 119.8(6)
C(14) Ru(1) C(13) C(12) -116.6(6)
W(1) P(1) C(1) Ru(1) 42.9(5)
W(1) P(1) C(1) C(2) 136.7(5)
W(1) P(1) C(1) C(5) -44.8(6)
W(1) P(1) C(6) C(7) 177.7(5)
W(1) P(1) C(8) C(9) -55.1(6)
C(1) P(1) C(6) C(7) 49.8(7)
C(6) P(1) C(1) Ru(1) 163.6(4)
C(6) P(1) C(1) C(2) -102.5(6)
C(6) P(1) C(1) C(5) 76.0(6)
C(1) P(1) C(8) C(9) 84.1(6)
C(8) P(1) C(1) Ru(1) -97.6(4)
C(8) P(1) C(1) C(2) -3.7(7)
C(8) P(1) C(1) C(5) 174.7(5)
C(6) P(1) C(8) C(9) -177.4(6)
C(8) P(1) C(6) C(7) -51.5(7)
W(1) P(2) C(10) Ru(1) 46.7(5)
W(1) P(2) C(10) C(11) 139.8(5)
W(1) P(2) C(10) C(14) -40.8(6)
W(1) P(2) C(15) C(16) -52.0(6)
W(1) P(2) C(17) C(18) -174.5(4)
C(10) P(2) C(15) C(16) 85.6(5)
C(15) P(2) C(10) Ru(1) -93.0(4)
C(15) P(2) C(10) C(11) 0.1(6)
C(15) P(2) C(10) C(14) 179.5(5)
C(10) P(2) C(17) C(18) 58.8(6)
C(17) P(2) C(10) Ru(1) 167.1(4)
C(17) P(2) C(10) C(11) -99.8(6)
C(17) P(2) C(10) C(14) 79.6(6)
C(15) P(2) C(17) C(18) -41.9(6)
C(17) P(2) C(15) C(16) -176.3(5)
W(1) P(3) C(20) C(21) 70.6(6)
W(1) P(3) C(20) C(25) -107.7(5)
W(1) P(3) C(26) C(27) 31.8(7)
W(1) P(3) C(26) C(31) -147.4(6)
C(19) P(3) C(20) C(21) -51.3(6)
C(19) P(3) C(20) C(25) 130.4(6)
C(19) P(3) C(26) C(27) 159.6(6)
C(19) P(3) C(26) C(31) -19.6(7)
C(20) P(3) C(26) C(27) -102.5(6)
C(20) P(3) C(26) C(31) 78.4(7)
C(26) P(3) C(20) C(21) -153.5(6)
C(26) P(3) C(20) C(25) 28.3(6)
W(1) P(4) C(33) C(34) -132.2(5)
W(1) P(4) C(33) C(38) 42.9(6)
W(1) P(4) C(39) C(40) -102.0(6)
W(1) P(4) C(39) C(44) 74.2(7)
C(32) P(4) C(33) C(34) -7.2(7)
C(32) P(4) C(33) C(38) 167.9(5)
C(32) P(4) C(39) C(40) 134.6(7)
C(32) P(4) C(39) C(44) -49.2(7)
C(33) P(4) C(39) C(40) 32.3(7)
C(33) P(4) C(39) C(44) -151.5(7)
C(39) P(4) C(33) C(34) 91.2(6)
C(39) P(4) C(33) C(38) -93.6(6)
Ru(1) C(1) C(2) C(3) -62.0(5)
Ru(1) C(1) C(5) C(4) 63.2(5)
P(1) C(1) C(2) Ru(1) -118.3(6)
P(1) C(1) C(2) C(3) 179.7(4)
P(1) C(1) C(5) Ru(1) 118.0(4)
P(1) C(1) C(5) C(4) -178.8(5)
C(2) C(1) C(5) Ru(1) -63.3(4)
C(2) C(1) C(5) C(4) -0.0(7)
C(5) C(1) C(2) Ru(1) 63.1(4)
C(5) C(1) C(2) C(3) 1.1(7)
Ru(1) C(2) C(3) C(4) -62.4(5)
C(1) C(2) C(3) Ru(1) 60.6(4)
C(1) C(2) C(3) C(4) -1.7(8)
Ru(1) C(3) C(4) C(5) -59.4(5)
C(2) C(3) C(4) Ru(1) 61.1(5)
C(2) C(3) C(4) C(5) 1.7(8)
Ru(1) C(4) C(5) C(1) -61.1(4)
C(3) C(4) C(5) Ru(1) 60.1(5)
C(3) C(4) C(5) C(1) -1.0(8)
Ru(1) C(10) C(11) C(12) -61.0(4)
Ru(1) C(10) C(14) C(13) 63.6(4)
P(2) C(10) C(11) Ru(1) -118.0(5)
P(2) C(10) C(11) C(12) -179.1(5)
P(2) C(10) C(14) Ru(1) 116.9(5)
P(2) C(10) C(14) C(13) -179.5(4)
C(11) C(10) C(14) Ru(1) -63.5(4)
C(11) C(10) C(14) C(13) 0.1(5)
C(14) C(10) C(11) Ru(1) 62.4(4)
C(14) C(10) C(11) C(12) 1.4(7)
Ru(1) C(11) C(12) C(13) -62.9(5)
C(10) C(11) C(12) Ru(1) 60.5(4)
C(10) C(11) C(12) C(13) -2.4(7)
Ru(1) C(12) C(13) C(14) -59.3(4)
C(11) C(12) C(13) Ru(1) 61.7(4)
C(11) C(12) C(13) C(14) 2.4(7)
Ru(1) C(13) C(14) C(10) -61.9(4)
C(12) C(13) C(14) Ru(1) 60.3(4)
C(12) C(13) C(14) C(10) -1.5(7)
P(3) C(20) C(21) C(22) -175.3(5)
P(3) C(20) C(25) C(24) 177.3(5)
C(21) C(20) C(25) C(24) -1.1(10)
C(25) C(20) C(21) C(22) 3.0(11)
C(20) C(21) C(22) C(23) -2.1(11)
C(21) C(22) C(23) C(24) -0.8(11)
C(22) C(23) C(24) C(25) 2.7(11)
C(23) C(24) C(25) C(20) -1.8(11)
P(3) C(26) C(27) C(28) 179.3(6)
P(3) C(26) C(31) C(30) 177.3(6)
C(27) C(26) C(31) C(30) -1.9(12)
C(31) C(26) C(27) C(28) -1.4(11)
C(26) C(27) C(28) C(29) 2.9(12)
C(27) C(28) C(29) C(30) -1.1(13)
C(28) C(29) C(30) C(31) -2.0(13)
C(29) C(30) C(31) C(26) 3.6(13)
P(4) C(33) C(34) C(35) 172.4(6)
P(4) C(33) C(38) C(37) -175.5(5)
C(34) C(33) C(38) C(37) -0.2(8)
C(38) C(33) C(34) C(35) -2.8(11)
C(33) C(34) C(35) C(36) 4.1(12)
C(34) C(35) C(36) C(37) -2.5(13)
C(35) C(36) C(37) C(38) -0.5(11)
C(36) C(37) C(38) C(33) 1.9(11)
P(4) C(39) C(40) C(41) 175.5(7)
P(4) C(39) C(44) C(43) -177.3(7)
C(40) C(39) C(44) C(43) -0.8(12)
C(44) C(39) C(40) C(41) -0.9(13)
C(39) C(40) C(41) C(42) 1.6(14)
C(40) C(41) C(42) C(43) -0.6(13)
C(41) C(42) C(43) C(44) -1.1(15)
C(42) C(43) C(44) C(39) 1.8(15)
